data_7108077
loop_
_publ_author_name
'Celedonio M. Alvarez'
'Romen Carrillo'
'Raul Garcia-Rodriguez'
'Daniel Miguel'

_publ_section_title
;
 Intramolecular carboboration of carbonyl ligands to form boroxycarbenes
;
_journal_name_full Chem.Commun.
_journal_page_first 7705
_journal_paper_doi 10.1039/c2cc33443g
_journal_volume 48
_journal_year 2012
_chemical_formula_sum 'C18 H25 B Mn N O5'
_chemical_formula_weight 401.14
_chemical_name_systematic
;
?
;
_space_group_IT_number 14
_symmetry_cell_setting monoclinic
_symmetry_space_group_name_Hall '-P 2ybc'
_symmetry_space_group_name_H-M 'P 1 21/c 1'
_atom_sites_solution_hydrogens geom
_atom_sites_solution_primary direct
_atom_sites_solution_secondary difmap
_audit_creation_method SHELXL-97
_cell_angle_alpha 90.00
_cell_angle_beta 99.237(9)
_cell_angle_gamma 90.00
_cell_formula_units_Z 8
_cell_length_a 14.745(5)
_cell_length_b 8.775(3)
_cell_length_c 31.476(10)
_cell_measurement_reflns_used 636
_cell_measurement_temperature 293(2)
_cell_measurement_theta_max 16.49
_cell_measurement_theta_min 2.41
_cell_volume 4020(2)
_computing_cell_refinement 'Bruker SMART'
_computing_data_collection 'Bruker SMART'
_computing_data_reduction 'Bruker SAINT'
_computing_molecular_graphics 'Bruker SHELXTL'
_computing_publication_material 'Bruker SHELXTL'
_computing_structure_refinement 'SHELXL-97 (Sheldrick, 1997)'
_computing_structure_solution 'SHELXS-97 (Sheldrick, 1990)'
_diffrn_ambient_temperature 293(2)
_diffrn_measured_fraction_theta_full 0.996
_diffrn_measured_fraction_theta_max 0.996
_diffrn_measurement_device_type 'CCD area detector'
_diffrn_measurement_method 'phi and omega scans'
_diffrn_radiation_monochromator graphite
_diffrn_radiation_source 'fine-focus sealed tube'
_diffrn_radiation_type MoK\a
_diffrn_radiation_wavelength 0.71073
_diffrn_reflns_av_R_equivalents 0.0933
_diffrn_reflns_av_sigmaI/netI 0.0981
_diffrn_reflns_limit_h_max 15
_diffrn_reflns_limit_h_min -15
_diffrn_reflns_limit_k_max 9
_diffrn_reflns_limit_k_min -8
_diffrn_reflns_limit_l_max 33
_diffrn_reflns_limit_l_min -27
_diffrn_reflns_number 16037
_diffrn_reflns_theta_full 22.03
_diffrn_reflns_theta_max 22.03
_diffrn_reflns_theta_min 1.31
_exptl_absorpt_coefficient_mu 0.683
_exptl_absorpt_correction_T_max 1.000000
_exptl_absorpt_correction_T_min 0.682368
_exptl_absorpt_correction_type multi-scan
_exptl_absorpt_process_details SADABS
_exptl_crystal_colour yellow
_exptl_crystal_density_diffrn 1.326
_exptl_crystal_density_method 'not measured'
_exptl_crystal_description plate
_exptl_crystal_F_000 1680
_exptl_crystal_size_max 0.31
_exptl_crystal_size_mid 0.19
_exptl_crystal_size_min 0.02
_refine_diff_density_max 1.789
_refine_diff_density_min -0.512
_refine_diff_density_rms 0.132
_refine_ls_extinction_method none
_refine_ls_goodness_of_fit_ref 1.032
_refine_ls_hydrogen_treatment constr
_refine_ls_matrix_type full
_refine_ls_number_parameters 477
_refine_ls_number_reflns 4935
_refine_ls_number_restraints 0
_refine_ls_restrained_S_all 1.032
_refine_ls_R_factor_all 0.1783
_refine_ls_R_factor_gt 0.0916
_refine_ls_shift/su_max 0.000
_refine_ls_shift/su_mean 0.000
_refine_ls_structure_factor_coef Fsqd
_refine_ls_weighting_details 'calc w=1/[\s^2^(Fo^2^)+(0.1388P)^2^+0.0000P] where P=(Fo^2^+2Fc^2^)/3'
_refine_ls_weighting_scheme calc
_refine_ls_wR_factor_gt 0.1842
_refine_ls_wR_factor_ref 0.2124
_reflns_number_gt 2448
_reflns_number_total 4935
_reflns_threshold_expression >2sigma(I)
_cod_data_source_file c2cc33443g.txt
_cod_data_source_block Compound_5a_rg653xm
_cod_original_sg_symbol_H-M P2(1)/c
_cod_database_code 7108077

loop_
_symmetry_equiv_pos_as_xyz
'x, y, z'
'-x, y+1/2, -z+1/2'
'-x, -y, -z'
'x, -y-1/2, z-1/2'

loop_
_atom_site_label
_atom_site_type_symbol
_atom_site_fract_x
_atom_site_fract_y
_atom_site_fract_z
_atom_site_U_iso_or_equiv
_atom_site_adp_type
_atom_site_occupancy
_atom_site_symmetry_multiplicity
_atom_site_calc_flag
_atom_site_refinement_flags
Mn1 Mn 0.25286(11) 0.84861(18) 0.13445(5) 0.0379(6) Uani 1 1 d .
N1 N 0.3703(6) 0.7485(10) 0.1652(3) 0.041(2) Uani 1 1 d .
B1 B 0.2371(11) 0.6031(15) 0.0665(4) 0.052(4) Uani 1 1 d .
C1 C 0.1499(9) 0.9387(14) 0.1093(4) 0.049(3) Uani 1 1 d .
O1 O 0.0871(6) 1.0049(11) 0.0940(3) 0.077(3) Uani 1 1 d .
C2 C 0.2847(8) 1.0293(14) 0.1519(4) 0.045(3) Uani 1 1 d .
O2 O 0.3035(8) 1.1559(10) 0.1615(4) 0.105(4) Uani 1 1 d .
C3 C 0.2914(7) 0.8691(13) 0.0800(3) 0.043(3) Uani 1 1 d .
O3 O 0.2795(5) 0.7522(9) 0.0536(2) 0.051(2) Uani 1 1 d .
O4 O 0.2330(5) 0.6299(8) 0.1149(2) 0.044(2) Uani 1 1 d .
O5 O 0.1918(5) 0.7686(9) 0.1872(2) 0.046(2) Uani 1 1 d .
C11 C 0.4476(9) 0.8193(15) 0.1847(4) 0.061(4) Uani 1 1 d .
H11 H 0.4538 0.9243 0.1823 0.073 Uiso 1 1 calc R
C12 C 0.5177(10) 0.734(2) 0.2082(4) 0.085(5) Uani 1 1 d .
H12 H 0.5714 0.7814 0.2211 0.103 Uiso 1 1 calc R
C13 C 0.5082(13) 0.578(2) 0.2125(5) 0.096(6) Uani 1 1 d .
H13 H 0.5545 0.5216 0.2288 0.115 Uiso 1 1 calc R
C14 C 0.4310(11) 0.5104(15) 0.1928(4) 0.067(4) Uani 1 1 d .
H14 H 0.4237 0.4055 0.1946 0.081 Uiso 1 1 calc R
C15 C 0.3632(8) 0.5985(14) 0.1699(4) 0.049(3) Uani 1 1 d .
C16 C 0.2745(9) 0.5245(13) 0.1480(4) 0.049(3) Uani 1 1 d .
H16 H 0.2884 0.4280 0.1347 0.059 Uiso 1 1 calc R
C17 C 0.2077(9) 0.4973(13) 0.1785(4) 0.061(4) Uani 1 1 d .
H17A H 0.2376 0.4353 0.2022 0.073 Uiso 1 1 calc R
H17B H 0.1563 0.4391 0.1636 0.073 Uiso 1 1 calc R
C18 C 0.1707(8) 0.6384(16) 0.1968(4) 0.053(3) Uani 1 1 d .
C19 C 0.1044(10) 0.6164(16) 0.2269(5) 0.086(5) Uani 1 1 d .
H19A H 0.0506 0.5658 0.2122 0.128 Uiso 1 1 calc R
H19B H 0.0875 0.7138 0.2371 0.128 Uiso 1 1 calc R
H19C H 0.1321 0.5555 0.2508 0.128 Uiso 1 1 calc R
C21 C 0.3051(10) 0.4680(14) 0.0580(4) 0.067(4) Uani 1 1 d .
H21A H 0.3622 0.4782 0.0779 0.080 Uiso 1 1 calc R
H21B H 0.2776 0.3712 0.0637 0.080 Uiso 1 1 calc R
C22 C 0.3258(12) 0.4677(17) 0.0119(4) 0.094(5) Uani 1 1 d .
H22A H 0.2692 0.4645 -0.0080 0.141 Uiso 1 1 calc R
H22B H 0.3622 0.3798 0.0077 0.141 Uiso 1 1 calc R
H22C H 0.3590 0.5584 0.0071 0.141 Uiso 1 1 calc R
C23 C 0.1333(9) 0.5920(15) 0.0427(4) 0.068(4) Uani 1 1 d .
H23A H 0.1046 0.6910 0.0442 0.082 Uiso 1 1 calc R
H23B H 0.1337 0.5698 0.0125 0.082 Uiso 1 1 calc R
C24 C 0.0748(11) 0.4751(19) 0.0601(5) 0.104(6) Uani 1 1 d .
H24A H 0.1004 0.3756 0.0574 0.156 Uiso 1 1 calc R
H24B H 0.0136 0.4788 0.0442 0.156 Uiso 1 1 calc R
H24C H 0.0731 0.4961 0.0899 0.156 Uiso 1 1 calc R
C31 C 0.3346(9) 1.0011(12) 0.0601(4) 0.054(3) Uani 1 1 d .
H31A H 0.2915 1.0853 0.0583 0.064 Uiso 1 1 calc R
H31B H 0.3883 1.0314 0.0803 0.064 Uiso 1 1 calc R
C32 C 0.3633(9) 0.9871(13) 0.0179(4) 0.061(4) Uani 1 1 d .
H32A H 0.3106 0.9667 -0.0035 0.092 Uiso 1 1 calc R
H32B H 0.4065 0.9050 0.0185 0.092 Uiso 1 1 calc R
H32C H 0.3916 1.0805 0.0110 0.092 Uiso 1 1 calc R
Mn51 Mn 0.82340(11) -0.14605(18) 0.15290(5) 0.0405(6) Uani 1 1 d .
N51 N 0.8615(6) -0.0924(11) 0.0947(3) 0.042(2) Uani 1 1 d .
B51 B 0.6867(9) 0.1059(14) 0.1390(4) 0.043(4) Uani 1 1 d .
C51 C 0.7846(8) -0.1944(13) 0.2014(4) 0.043(3) Uani 1 1 d .
O51 O 0.7524(6) -0.2381(11) 0.2303(3) 0.072(3) Uani 1 1 d .
C52 C 0.8508(9) -0.3312(14) 0.1501(5) 0.070(4) Uani 1 1 d .
O52 O 0.8707(7) -0.4685(11) 0.1491(4) 0.104(4) Uani 1 1 d .
C53 C 0.6981(7) -0.1653(14) 0.1264(3) 0.042(3) Uani 1 1 d .
O53 O 0.6485(5) -0.0451(9) 0.1222(2) 0.051(2) Uani 1 1 d .
O54 O 0.7973(5) 0.0847(7) 0.1507(2) 0.0370(19) Uani 1 1 d .
O55 O 0.9558(5) -0.0687(9) 0.1808(2) 0.047(2) Uani 1 1 d .
C61 C 0.8742(8) -0.1890(16) 0.0624(5) 0.065(4) Uani 1 1 d .
H61 H 0.8719 -0.2937 0.0668 0.078 Uiso 1 1 calc R
C62 C 0.8902(10) -0.135(2) 0.0237(5) 0.084(5) Uani 1 1 d .
H62 H 0.8988 -0.2024 0.0019 0.100 Uiso 1 1 calc R
C63 C 0.8935(9) 0.016(2) 0.0173(5) 0.075(5) Uani 1 1 d .
H63 H 0.9038 0.0525 -0.0092 0.089 Uiso 1 1 calc R
C64 C 0.8821(8) 0.1179(16) 0.0490(5) 0.061(4) Uani 1 1 d .
H64 H 0.8852 0.2226 0.0449 0.074 Uiso 1 1 calc R
C65 C 0.8653(7) 0.0544(13) 0.0886(3) 0.037(3) Uani 1 1 d .
C66 C 0.8517(7) 0.1543(13) 0.1268(4) 0.049(3) Uani 1 1 d .
H66 H 0.8230 0.2505 0.1160 0.059 Uiso 1 1 calc R
C67 C 0.9431(8) 0.1888(13) 0.1551(4) 0.056(3) Uani 1 1 d .
H67A H 0.9855 0.2266 0.1370 0.068 Uiso 1 1 calc R
H67B H 0.9336 0.2699 0.1749 0.068 Uiso 1 1 calc R
C68 C 0.9865(8) 0.0594(14) 0.1803(3) 0.044(3) Uani 1 1 d .
C69 C 1.0802(8) 0.0917(15) 0.2073(4) 0.070(4) Uani 1 1 d .
H69A H 1.1215 0.1288 0.1890 0.106 Uiso 1 1 calc R
H69B H 1.1044 -0.0005 0.2212 0.106 Uiso 1 1 calc R
H69C H 1.0736 0.1670 0.2287 0.106 Uiso 1 1 calc R
C71 C 0.6570(8) 0.2326(13) 0.1014(4) 0.055(3) Uani 1 1 d .
H71A H 0.6816 0.3311 0.1114 0.066 Uiso 1 1 calc R
H71B H 0.6840 0.2053 0.0762 0.066 Uiso 1 1 calc R
C72 C 0.5547(9) 0.2457(17) 0.0886(5) 0.095(5) Uani 1 1 d .
H72A H 0.5290 0.1464 0.0819 0.142 Uiso 1 1 calc R
H72B H 0.5410 0.3104 0.0638 0.142 Uiso 1 1 calc R
H72C H 0.5286 0.2886 0.1120 0.142 Uiso 1 1 calc R
C73 C 0.6528(9) 0.1391(14) 0.1835(4) 0.066(4) Uani 1 1 d .
H73A H 0.5862 0.1363 0.1788 0.079 Uiso 1 1 calc R
H73B H 0.6745 0.0575 0.2034 0.079 Uiso 1 1 calc R
C74 C 0.6843(11) 0.2916(17) 0.2049(5) 0.099(6) Uani 1 1 d .
H74A H 0.7502 0.2959 0.2099 0.149 Uiso 1 1 calc R
H74B H 0.6619 0.3003 0.2318 0.149 Uiso 1 1 calc R
H74C H 0.6604 0.3739 0.1863 0.149 Uiso 1 1 calc R
C81 C 0.6494(8) -0.3059(13) 0.1080(4) 0.057(3) Uani 1 1 d .
H81A H 0.6867 -0.3528 0.0888 0.069 Uiso 1 1 calc R
H81B H 0.6471 -0.3767 0.1315 0.069 Uiso 1 1 calc R
C82 C 0.5558(10) -0.2890(16) 0.0843(5) 0.085(5) Uani 1 1 d .
H82A H 0.5558 -0.2157 0.0616 0.127 Uiso 1 1 calc R
H82B H 0.5158 -0.2548 0.1036 0.127 Uiso 1 1 calc R
H82C H 0.5345 -0.3854 0.0721 0.127 Uiso 1 1 calc R

loop_
_atom_site_aniso_label
_atom_site_aniso_U_11
_atom_site_aniso_U_22
_atom_site_aniso_U_33
_atom_site_aniso_U_23
_atom_site_aniso_U_13
_atom_site_aniso_U_12
Mn1 0.0400(11) 0.0315(10) 0.0431(12) 0.0040(8) 0.0091(8) 0.0010(8)
N1 0.048(6) 0.036(6) 0.036(6) 0.003(4) 0.001(5) -0.009(5)
B1 0.075(11) 0.041(9) 0.040(10) 0.003(6) 0.010(8) -0.016(8)
C1 0.047(8) 0.072(9) 0.031(8) 0.019(6) 0.015(6) 0.012(7)
O1 0.061(7) 0.113(9) 0.054(6) 0.010(5) 0.003(5) 0.042(6)
C2 0.047(8) 0.038(8) 0.053(8) -0.009(6) 0.017(6) -0.006(6)
O2 0.147(10) 0.026(6) 0.164(11) -0.004(6) 0.093(8) 0.007(6)
C3 0.045(7) 0.043(8) 0.039(8) 0.012(6) -0.002(6) 0.012(6)
O3 0.059(5) 0.050(5) 0.045(5) -0.010(4) 0.014(4) -0.007(4)
O4 0.060(5) 0.037(5) 0.036(5) 0.018(4) 0.008(4) -0.005(4)
O5 0.045(5) 0.053(5) 0.042(5) 0.011(4) 0.013(4) 0.002(4)
C11 0.044(8) 0.068(10) 0.070(10) -0.014(8) 0.007(7) -0.009(8)
C12 0.042(9) 0.152(18) 0.058(11) -0.028(11) -0.005(8) 0.015(11)
C13 0.097(15) 0.103(15) 0.079(13) -0.012(11) -0.012(10) 0.059(13)
C14 0.082(12) 0.050(9) 0.067(10) 0.009(7) 0.006(9) 0.038(8)
C15 0.055(9) 0.057(9) 0.033(8) -0.002(6) 0.004(6) 0.012(7)
C16 0.072(9) 0.039(7) 0.035(8) 0.002(6) 0.005(7) 0.002(6)
C17 0.078(10) 0.042(8) 0.063(10) -0.003(6) 0.015(8) -0.005(7)
C18 0.048(8) 0.075(10) 0.039(8) 0.022(7) 0.015(6) -0.017(7)
C19 0.083(11) 0.091(12) 0.093(12) 0.036(9) 0.044(9) 0.015(9)
C21 0.094(11) 0.052(9) 0.059(10) 0.003(7) 0.026(8) 0.000(8)
C22 0.131(15) 0.099(13) 0.055(11) -0.006(8) 0.025(9) 0.028(11)
C23 0.073(10) 0.060(9) 0.067(10) 0.000(7) -0.002(8) -0.010(8)
C24 0.087(13) 0.136(16) 0.085(13) 0.011(11) 0.002(10) -0.034(11)
C31 0.070(9) 0.045(8) 0.047(9) 0.003(6) 0.015(7) -0.016(6)
C32 0.068(10) 0.061(9) 0.061(10) 0.020(7) 0.027(7) -0.002(7)
Mn51 0.0431(11) 0.0291(10) 0.0476(12) -0.0028(8) 0.0019(8) 0.0017(8)
N51 0.035(6) 0.051(7) 0.041(6) -0.010(5) 0.003(4) 0.001(5)
B51 0.042(8) 0.031(8) 0.059(10) 0.001(6) 0.011(7) 0.007(6)
C51 0.041(7) 0.046(8) 0.037(8) 0.011(6) -0.008(6) -0.002(6)
O51 0.069(7) 0.088(7) 0.055(7) 0.024(5) -0.005(5) 0.001(5)
C52 0.070(9) 0.021(8) 0.112(12) -0.002(7) -0.004(8) 0.002(7)
O52 0.094(8) 0.040(6) 0.170(11) -0.005(6) -0.003(7) 0.021(6)
C53 0.031(7) 0.058(8) 0.040(8) -0.006(6) 0.011(5) -0.014(7)
O53 0.033(5) 0.043(5) 0.074(6) 0.010(4) 0.002(4) 0.002(4)
O54 0.044(5) 0.027(4) 0.041(5) 0.005(3) 0.008(4) 0.024(4)
O55 0.049(5) 0.038(5) 0.054(5) -0.009(4) 0.002(4) 0.007(4)
C61 0.056(9) 0.077(10) 0.056(10) -0.022(8) -0.010(7) 0.006(7)
C62 0.067(10) 0.131(16) 0.052(12) -0.024(11) 0.007(8) 0.014(11)
C63 0.045(9) 0.136(16) 0.042(10) 0.003(11) 0.005(7) 0.005(10)
C64 0.041(8) 0.072(10) 0.071(11) 0.021(9) 0.009(7) 0.002(7)
C65 0.026(6) 0.040(8) 0.043(8) 0.009(6) 0.002(5) -0.001(5)
C66 0.030(7) 0.028(7) 0.082(10) -0.011(7) -0.013(6) 0.004(6)
C67 0.041(8) 0.048(8) 0.079(10) 0.006(7) 0.006(7) -0.010(6)
C68 0.036(7) 0.049(8) 0.048(8) -0.001(6) 0.013(6) 0.002(7)
C69 0.053(9) 0.068(10) 0.084(11) -0.016(8) -0.006(7) -0.005(7)
C71 0.044(8) 0.041(7) 0.080(10) 0.012(6) 0.007(7) -0.007(6)
C72 0.050(10) 0.090(12) 0.132(14) 0.016(10) -0.020(9) 0.017(8)
C73 0.060(9) 0.051(9) 0.090(11) 0.014(8) 0.025(8) 0.013(7)
C74 0.122(14) 0.107(14) 0.072(11) -0.027(9) 0.025(10) 0.042(11)
C81 0.043(8) 0.044(8) 0.082(10) -0.006(7) 0.000(7) -0.006(6)
C82 0.073(11) 0.081(11) 0.095(12) -0.034(9) -0.003(9) -0.024(8)

loop_
_atom_type_symbol
_atom_type_description
_atom_type_scat_dispersion_real
_atom_type_scat_dispersion_imag
_atom_type_scat_source
C C 0.0033 0.0016 'International Tables Vol C Tables 4.2.6.8 and 6.1.1.4'
H H 0.0000 0.0000 'International Tables Vol C Tables 4.2.6.8 and 6.1.1.4'
B B 0.0013 0.0007 'International Tables Vol C Tables 4.2.6.8 and 6.1.1.4'
N N 0.0061 0.0033 'International Tables Vol C Tables 4.2.6.8 and 6.1.1.4'
O O 0.0106 0.0060 'International Tables Vol C Tables 4.2.6.8 and 6.1.1.4'
Mn Mn 0.3368 0.7283 'International Tables Vol C Tables 4.2.6.8 and 6.1.1.4'

loop_
_geom_angle_atom_site_label_1
_geom_angle_atom_site_label_2
_geom_angle_atom_site_label_3
_geom_angle
C2 Mn1 C1 84.3(6)
C2 Mn1 C3 95.5(5)
C1 Mn1 C3 85.1(5)
C2 Mn1 O4 172.6(4)
C1 Mn1 O4 102.4(5)
C3 Mn1 O4 82.2(4)
C2 Mn1 N1 94.5(5)
C1 Mn1 N1 178.1(4)
C3 Mn1 N1 96.6(4)
O4 Mn1 N1 78.8(3)
C2 Mn1 O5 100.5(4)
C1 Mn1 O5 93.2(4)
C3 Mn1 O5 163.7(4)
O4 Mn1 O5 82.3(3)
N1 Mn1 O5 85.5(3)
C15 N1 C11 118.5(10)
C15 N1 Mn1 113.8(8)
C11 N1 Mn1 127.2(8)
O3 B1 O4 102.2(9)
O3 B1 C23 109.3(10)
O4 B1 C23 106.5(10)
O3 B1 C21 107.2(10)
O4 B1 C21 113.5(10)
C23 B1 C21 117.1(11)
O1 C1 Mn1 175.5(13)
O2 C2 Mn1 176.0(12)
O3 C3 C31 111.2(9)
O3 C3 Mn1 117.9(8)
C31 C3 Mn1 131.0(9)
C3 O3 B1 121.3(9)
C16 O4 B1 121.9(9)
C16 O4 Mn1 111.3(6)
B1 O4 Mn1 114.6(6)
C18 O5 Mn1 130.5(7)
N1 C11 C12 119.4(13)
C13 C12 C11 120.6(15)
C14 C13 C12 118.9(15)
C13 C14 C15 118.9(14)
N1 C15 C14 123.5(12)
N1 C15 C16 116.6(10)
C14 C15 C16 119.9(12)
O4 C16 C17 108.4(10)
O4 C16 C15 106.6(9)
C17 C16 C15 112.4(10)
C16 C17 C18 115.4(10)
O5 C18 C19 119.7(12)
O5 C18 C17 123.2(10)
C19 C18 C17 117.1(11)
C22 C21 B1 112.6(10)
C24 C23 B1 115.8(11)
C32 C31 C3 121.1(10)
C52 Mn51 C51 85.9(6)
C52 Mn51 C53 96.6(6)
C51 Mn51 C53 86.1(5)
C52 Mn51 N51 94.1(6)
C51 Mn51 N51 176.9(4)
C53 Mn51 N51 90.8(4)
C52 Mn51 O54 173.7(5)
C51 Mn51 O54 100.4(4)
C53 Mn51 O54 84.8(4)
N51 Mn51 O54 79.7(3)
C52 Mn51 O55 96.8(5)
C51 Mn51 O55 97.1(4)
C53 Mn51 O55 166.4(4)
N51 Mn51 O55 86.0(3)
O54 Mn51 O55 81.6(3)
C65 N51 C61 119.3(11)
C65 N51 Mn51 112.5(7)
C61 N51 Mn51 127.9(9)
O53 B51 C73 108.6(9)
O53 B51 O54 106.5(8)
C73 B51 O54 105.6(10)
O53 B51 C71 107.6(10)
C73 B51 C71 115.5(10)
O54 B51 C71 112.6(9)
O51 C51 Mn51 171.9(11)
O52 C52 Mn51 178.4(13)
O53 C53 C81 114.2(10)
O53 C53 Mn51 118.0(8)
C81 C53 Mn51 127.8(9)
C53 O53 B51 121.0(9)
C66 O54 B51 119.6(8)
C66 O54 Mn51 110.1(6)
B51 O54 Mn51 107.2(6)
C68 O55 Mn51 127.8(7)
N51 C61 C62 121.1(14)
C63 C62 C61 119.5(15)
C62 C63 C64 121.6(15)
C63 C64 C65 116.2(13)
N51 C65 C64 122.3(11)
N51 C65 C66 115.9(10)
C64 C65 C66 121.9(11)
O54 C66 C67 108.5(10)
O54 C66 C65 110.4(9)
C67 C66 C65 111.1(9)
C68 C67 C66 115.4(10)
O55 C68 C67 126.2(11)
O55 C68 C69 118.1(11)
C67 C68 C69 115.6(11)
C72 C71 B51 112.7(10)
C74 C73 B51 115.5(11)
C82 C81 C53 117.8(11)

loop_
_geom_bond_atom_site_label_1
_geom_bond_atom_site_label_2
_geom_bond_distance
Mn1 C2 1.718(12)
Mn1 C1 1.781(13)
Mn1 C3 1.900(11)
Mn1 O4 2.022(7)
Mn1 N1 2.041(9)
Mn1 O5 2.130(7)
N1 C15 1.331(13)
N1 C11 1.356(14)
B1 O3 1.532(15)
B1 O4 1.554(15)
B1 C23 1.596(19)
B1 C21 1.602(19)
C1 O1 1.132(13)
C2 O2 1.173(12)
C3 O3 1.313(12)
C3 C31 1.505(15)
O4 C16 1.452(12)
O5 C18 1.234(13)
C11 C12 1.391(18)
C12 C13 1.38(2)
C13 C14 1.35(2)
C14 C15 1.373(16)
C15 C16 1.523(16)
C16 C17 1.501(16)
C17 C18 1.504(16)
C18 C19 1.479(15)
C21 C22 1.529(16)
C23 C24 1.499(17)
C31 C32 1.463(15)
Mn51 C52 1.680(12)
Mn51 C51 1.767(13)
Mn51 C53 1.909(11)
Mn51 N51 2.054(9)
Mn51 O54 2.060(7)
Mn51 O55 2.119(8)
N51 C65 1.305(13)
N51 C61 1.360(14)
B51 O53 1.503(15)
B51 C73 1.587(17)
B51 O54 1.623(15)
B51 C71 1.633(17)
C51 O51 1.157(12)
C52 O52 1.241(13)
C53 O53 1.278(12)
C53 C81 1.496(15)
O54 C66 1.333(13)
O55 C68 1.213(13)
C61 C62 1.361(18)
C62 C63 1.344(19)
C63 C64 1.368(18)
C64 C65 1.423(15)
C65 C66 1.527(15)
C66 C67 1.523(15)
C67 C68 1.471(15)
C68 C69 1.528(16)
C71 C72 1.503(16)
C73 C74 1.536(18)
C81 C82 1.468(17)
